data_7231934
loop_
_publ_author_name
'Xiao, Zufeng'
'Yang, Weiping'
'Yan, Fengyi'
'Ji, Lingbo'
'Li, Wei'
'Wang, Wei'

_publ_section_title
;
 Assembly of calix[4]arene carboxylic acid derivatives by hydrogen bonding
;
_journal_issue 3
_journal_name_full CrystEngComm
_journal_page_first 439
_journal_paper_doi 10.1039/C8CE01655K
_journal_volume 21
_journal_year 2019
_chemical_formula_moiety 'C44 H48 O12.4(C5 H5 N)'
_chemical_formula_sum 'C64 H68 N4 O12'
_chemical_formula_weight 1085.22
_space_group_IT_number 88
_space_group_name_Hall '-I 4ad'
_space_group_name_H-M_alt 'I 41/a :2'
_symmetry_cell_setting tetragonal
_symmetry_space_group_name_Hall '-I 4ad'
_symmetry_space_group_name_H-M 'I 41/a :2'
_atom_sites_solution_hydrogens geom
_atom_sites_solution_primary direct
_atom_sites_solution_secondary difmap
_audit_creation_method SHELXL-97
_audit_update_record
;
2015-10-21 deposited with the CCDC.
2018-12-03 downloaded from the CCDC.
;
_cell_angle_alpha 90.00
_cell_angle_beta 90.00
_cell_angle_gamma 90.00
_cell_formula_units_Z 4
_cell_length_a 18.745(7)
_cell_length_b 18.745(7)
_cell_length_c 16.688(6)
_cell_measurement_reflns_used 6070
_cell_measurement_temperature 100(2)
_cell_measurement_theta_max 30.74
_cell_measurement_theta_min 2.17
_cell_volume 5864(4)
_computing_cell_refinement 'Bruker SAINT'
_computing_data_collection 'Bruker APEX2'
_computing_data_reduction 'Bruker SAINT'
_computing_molecular_graphics 'Bruker SHELXTL'
_computing_publication_material 'Bruker SHELXTL'
_computing_structure_refinement 'SHELXL-97 (Sheldrick, 1997)'
_computing_structure_solution 'SHELXS-97 (Sheldrick, 1990)'
_diffrn_ambient_temperature 100(2)
_diffrn_measured_fraction_theta_full 0.999
_diffrn_measured_fraction_theta_max 0.999
_diffrn_measurement_device_type 'Bruker APEX-II CCD'
_diffrn_measurement_method '\f and \w scans'
_diffrn_radiation_monochromator graphite
_diffrn_radiation_source 'fine-focus sealed tube'
_diffrn_radiation_type MoK\a
_diffrn_radiation_wavelength 0.71073
_diffrn_reflns_av_R_equivalents 0.0494
_diffrn_reflns_av_sigmaI/netI 0.0333
_diffrn_reflns_limit_h_max 23
_diffrn_reflns_limit_h_min -23
_diffrn_reflns_limit_k_max 23
_diffrn_reflns_limit_k_min -19
_diffrn_reflns_limit_l_max 20
_diffrn_reflns_limit_l_min -20
_diffrn_reflns_number 18832
_diffrn_reflns_theta_full 25.99
_diffrn_reflns_theta_max 25.99
_diffrn_reflns_theta_min 1.63
_diffrn_standards_number 0
_exptl_absorpt_coefficient_mu 0.085
_exptl_absorpt_correction_T_max 0.9915
_exptl_absorpt_correction_T_min 0.9899
_exptl_absorpt_correction_type none
_exptl_crystal_colour plate
_exptl_crystal_density_diffrn 1.229
_exptl_crystal_density_method 'not measured'
_exptl_crystal_description colorless
_exptl_crystal_F_000 2304
_exptl_crystal_size_max 0.12
_exptl_crystal_size_mid 0.12
_exptl_crystal_size_min 0.10
_refine_diff_density_max 0.183
_refine_diff_density_min -0.191
_refine_diff_density_rms 0.037
_refine_ls_extinction_coef 0.0010(3)
_refine_ls_extinction_expression Fc^*^=kFc[1+0.001xFc^2^\l^3^/sin(2\q)]^-1/4^
_refine_ls_extinction_method SHELXL
_refine_ls_goodness_of_fit_ref 1.106
_refine_ls_hydrogen_treatment mixed
_refine_ls_matrix_type full
_refine_ls_number_parameters 187
_refine_ls_number_reflns 2872
_refine_ls_number_restraints 1
_refine_ls_restrained_S_all 1.107
_refine_ls_R_factor_all 0.0621
_refine_ls_R_factor_gt 0.0468
_refine_ls_shift/su_max 0.000
_refine_ls_shift/su_mean 0.000
_refine_ls_structure_factor_coef Fsqd
_refine_ls_weighting_details 'calc w=1/[\s^2^(Fo^2^)+(0.0799P)^2^+1.3963P] where P=(Fo^2^+2Fc^2^)/3'
_refine_ls_weighting_scheme calc
_refine_ls_wR_factor_gt 0.1394
_refine_ls_wR_factor_ref 0.1486
_reflns_number_gt 2213
_reflns_number_total 2872
_reflns_threshold_expression >2sigma(I)
_cod_data_source_file c8ce01655k2.cif
_cod_data_source_block 7.Py
_cod_depositor_comments
;
The following automatic conversions were performed:

'_symmetry_cell_setting' value 'Tetragonal' changed to 'tetragonal'
according to
/home/data/users/saulius/crontab/automatic-downloads/rss-feeds/RSC/lib/dictionaries/cif_core.dic
dictionary named 'cif_core.dic' version 2.4.2 from 2011-04-26.

Automatic conversion script
Id: cif_fix_values 4973 2017-02-22 13:04:09Z antanas 

 Adding full bibliography for 7231928--7231935.cif.
;
_cod_original_sg_symbol_H-M 'I 41/a'
_cod_database_code 7231934

loop_
_symmetry_equiv_pos_as_xyz
'x, y, z'
'-y+1/4, x+3/4, z+3/4'
'y+1/4, -x+1/4, z+1/4'
'-x, -y+1/2, z'
'x+1/2, y+1/2, z+1/2'
'-y+3/4, x+5/4, z+5/4'
'y+3/4, -x+3/4, z+3/4'
'-x+1/2, -y+1, z+1/2'
'-x, -y, -z'
'y-1/4, -x-3/4, -z-3/4'
'-y-1/4, x-1/4, -z-1/4'
'x, y-1/2, -z'
'-x+1/2, -y+1/2, -z+1/2'
'y+1/4, -x-1/4, -z-1/4'
'-y+1/4, x+1/4, -z+1/4'
'x+1/2, y, -z+1/2'

loop_
_atom_site_label
_atom_site_type_symbol
_atom_site_fract_x
_atom_site_fract_y
_atom_site_fract_z
_atom_site_U_iso_or_equiv
_atom_site_adp_type
_atom_site_occupancy
_atom_site_symmetry_multiplicity
_atom_site_calc_flag
_atom_site_refinement_flags
C1 C 0.39767(8) 0.82146(8) 0.29398(9) 0.0402(4) Uani 1 1 d .
C2 C 0.43733(8) 0.87403(8) 0.25638(8) 0.0405(4) Uani 1 1 d .
H2 H 0.4688 0.9028 0.2872 0.049 Uiso 1 1 calc R
C3 C 0.43198(8) 0.88550(8) 0.17451(8) 0.0374(4) Uani 1 1 d .
C4 C 0.38437(8) 0.84323(8) 0.13109(8) 0.0366(4) Uani 1 1 d .
C5 C 0.34861(8) 0.78577(8) 0.16635(8) 0.0378(4) Uani 1 1 d .
C6 C 0.35492(8) 0.77676(8) 0.24847(9) 0.0392(4) Uani 1 1 d .
H6 H 0.3295 0.7393 0.2740 0.047 Uiso 1 1 calc R
C7 C 0.31080(8) 0.72987(8) 0.11674(9) 0.0416(4) Uani 1 1 d .
H7A H 0.2805 0.7535 0.0761 0.050 Uiso 1 1 calc R
H7B H 0.2796 0.7008 0.1518 0.050 Uiso 1 1 calc R
C8 C 0.39901(10) 0.81114(9) 0.38211(10) 0.0482(4) Uani 1 1 d .
C9 C 0.31121(10) 0.88984(10) 0.02503(10) 0.0548(5) Uani 1 1 d .
H9 H 0.2700 0.8629 0.0482 0.066 Uiso 1 1 calc R
C10 C 0.30701(13) 0.96598(13) 0.05141(15) 0.0769(6) Uani 1 1 d .
H10A H 0.3132 0.9686 0.1097 0.115 Uiso 1 1 calc R
H10B H 0.2604 0.9857 0.0368 0.115 Uiso 1 1 calc R
H10C H 0.3447 0.9936 0.0251 0.115 Uiso 1 1 calc R
C11 C 0.31028(14) 0.88216(15) -0.06507(13) 0.0873(8) Uani 1 1 d .
H11A H 0.3532 0.9041 -0.0877 0.131 Uiso 1 1 calc R
H11B H 0.2679 0.9059 -0.0867 0.131 Uiso 1 1 calc R
H11C H 0.3091 0.8314 -0.0793 0.131 Uiso 1 1 calc R
C12 C 0.82025(13) 0.86330(13) 0.92651(13) 0.0768(7) Uani 1 1 d .
H12 H 0.7976 0.8668 0.9773 0.092 Uiso 1 1 calc R
C13 C 0.77881(13) 0.85549(16) 0.86097(15) 0.0934(8) Uani 1 1 d .
H13 H 0.7283 0.8541 0.8660 0.112 Uiso 1 1 calc R
C14 C 0.80966(14) 0.84965(15) 0.78823(14) 0.0869(7) Uani 1 1 d .
H14 H 0.7814 0.8427 0.7416 0.104 Uiso 1 1 calc R
C15 C 0.88099(14) 0.85390(14) 0.78296(12) 0.0814(7) Uani 1 1 d .
H15 H 0.9043 0.8510 0.7325 0.098 Uiso 1 1 calc R
C16 C 0.91922(12) 0.86256(13) 0.85227(13) 0.0751(6) Uani 1 1 d .
H16 H 0.9697 0.8661 0.8486 0.090 Uiso 1 1 calc R
N1 N 0.88953(10) 0.86625(10) 0.92403(9) 0.0684(5) Uani 1 1 d .
O1 O 0.43743(9) 0.85928(8) 0.42101(7) 0.0721(5) Uani 1 1 d D
H1 H 0.4290(15) 0.8565(15) 0.4718(10) 0.108 Uiso 1 1 d D
O2 O 0.36579(8) 0.76461(7) 0.41613(7) 0.0659(4) Uani 1 1 d .
O3 O 0.37736(6) 0.85590(6) 0.05003(6) 0.0430(3) Uani 1 1 d .

loop_
_atom_site_aniso_label
_atom_site_aniso_U_11
_atom_site_aniso_U_22
_atom_site_aniso_U_33
_atom_site_aniso_U_23
_atom_site_aniso_U_13
_atom_site_aniso_U_12
C1 0.0457(9) 0.0433(8) 0.0317(8) 0.0001(6) 0.0045(6) 0.0051(7)
C2 0.0465(8) 0.0420(8) 0.0330(7) -0.0032(6) 0.0008(6) 0.0008(7)
C3 0.0435(8) 0.0354(8) 0.0334(8) -0.0009(6) 0.0055(6) 0.0050(6)
C4 0.0386(8) 0.0430(8) 0.0280(7) -0.0003(6) 0.0044(6) 0.0090(6)
C5 0.0354(8) 0.0442(8) 0.0339(7) -0.0034(6) 0.0054(6) 0.0060(6)
C6 0.0425(8) 0.0411(8) 0.0341(8) 0.0004(6) 0.0073(6) 0.0035(6)
C7 0.0369(8) 0.0492(9) 0.0387(8) -0.0026(6) 0.0019(6) 0.0008(6)
C8 0.0586(10) 0.0506(10) 0.0353(8) 0.0024(7) 0.0001(7) 0.0003(8)
C9 0.0497(10) 0.0676(12) 0.0472(10) 0.0118(8) -0.0058(7) 0.0106(9)
C10 0.0714(14) 0.0758(15) 0.0834(15) 0.0041(11) -0.0076(11) 0.0268(11)
C11 0.1045(18) 0.1070(19) 0.0504(12) 0.0096(11) -0.0241(11) 0.0244(15)
C12 0.0839(16) 0.0960(17) 0.0505(12) 0.0166(11) 0.0218(11) 0.0177(13)
C13 0.0578(13) 0.141(2) 0.0810(17) 0.0417(16) 0.0054(12) -0.0004(14)
C14 0.0854(17) 0.118(2) 0.0572(13) 0.0172(13) -0.0154(11) -0.0167(15)
C15 0.0970(18) 0.1062(18) 0.0411(11) 0.0063(11) 0.0169(11) 0.0013(14)
C16 0.0598(12) 0.1008(17) 0.0647(13) 0.0113(12) 0.0088(10) -0.0071(11)
N1 0.0815(13) 0.0791(12) 0.0447(9) 0.0032(8) 0.0004(8) -0.0036(9)
O1 0.0996(11) 0.0832(10) 0.0336(6) 0.0023(6) -0.0041(7) -0.0276(8)
O2 0.0870(10) 0.0710(9) 0.0398(7) 0.0112(6) 0.0035(6) -0.0158(7)
O3 0.0436(6) 0.0557(7) 0.0297(5) 0.0037(4) 0.0018(4) 0.0071(5)

loop_
_atom_type_symbol
_atom_type_description
_atom_type_scat_dispersion_real
_atom_type_scat_dispersion_imag
_atom_type_scat_source
C C 0.0033 0.0016 'International Tables Vol C Tables 4.2.6.8 and 6.1.1.4'
H H 0.0000 0.0000 'International Tables Vol C Tables 4.2.6.8 and 6.1.1.4'
N N 0.0061 0.0033 'International Tables Vol C Tables 4.2.6.8 and 6.1.1.4'
O O 0.0106 0.0060 'International Tables Vol C Tables 4.2.6.8 and 6.1.1.4'

loop_
_geom_angle_atom_site_label_1
_geom_angle_atom_site_label_2
_geom_angle_atom_site_label_3
_geom_angle
_geom_angle_site_symmetry_1
_geom_angle_site_symmetry_3
C2 C1 C6 119.50(14) . .
C2 C1 C8 122.20(14) . .
C6 C1 C8 118.30(14) . .
C1 C2 C3 121.19(14) . .
C1 C2 H2 119.4 . .
C3 C2 H2 119.4 . .
C2 C3 C4 118.00(13) . .
C2 C3 C7 120.54(13) . 10_576
C4 C3 C7 121.35(13) . 10_576
O3 C4 C3 118.16(13) . .
O3 C4 C5 119.96(13) . .
C3 C4 C5 121.68(13) . .
C6 C5 C4 117.97(14) . .
C6 C5 C7 119.80(14) . .
C4 C5 C7 121.88(13) . .
C5 C6 C1 121.17(14) . .
C5 C6 H6 119.4 . .
C1 C6 H6 119.4 . .
C5 C7 C3 110.38(12) . 15_655
C5 C7 H7A 109.6 . .
C3 C7 H7A 109.6 15_655 .
C5 C7 H7B 109.6 . .
C3 C7 H7B 109.6 15_655 .
H7A C7 H7B 108.1 . .
O2 C8 O1 122.66(15) . .
O2 C8 C1 123.31(15) . .
O1 C8 C1 113.96(14) . .
O3 C9 C10 112.20(16) . .
O3 C9 C11 104.69(15) . .
C10 C9 C11 112.54(17) . .
O3 C9 H9 109.1 . .
C10 C9 H9 109.1 . .
C11 C9 H9 109.1 . .
C9 C10 H10A 109.5 . .
C9 C10 H10B 109.5 . .
H10A C10 H10B 109.5 . .
C9 C10 H10C 109.5 . .
H10A C10 H10C 109.5 . .
H10B C10 H10C 109.5 . .
C9 C11 H11A 109.5 . .
C9 C11 H11B 109.5 . .
H11A C11 H11B 109.5 . .
C9 C11 H11C 109.5 . .
H11A C11 H11C 109.5 . .
H11B C11 H11C 109.5 . .
N1 C12 C13 123.6(2) . .
N1 C12 H12 118.2 . .
C13 C12 H12 118.2 . .
C14 C13 C12 119.4(2) . .
C14 C13 H13 120.3 . .
C12 C13 H13 120.3 . .
C15 C14 C13 118.8(2) . .
C15 C14 H14 120.6 . .
C13 C14 H14 120.6 . .
C14 C15 C16 118.2(2) . .
C14 C15 H15 120.9 . .
C16 C15 H15 120.9 . .
N1 C16 C15 123.4(2) . .
N1 C16 H16 118.3 . .
C15 C16 H16 118.3 . .
C12 N1 C16 116.55(18) . .
C8 O1 H1 109.9(19) . .
C4 O3 C9 115.96(11) . .

loop_
_geom_bond_atom_site_label_1
_geom_bond_atom_site_label_2
_geom_bond_distance
_geom_bond_site_symmetry_2
C1 C2 1.385(2) .
C1 C6 1.386(2) .
C1 C8 1.484(2) .
C2 C3 1.387(2) .
C2 H2 0.9500 .
C3 C4 1.396(2) .
C3 C7 1.514(2) 10_576
C4 O3 1.3796(17) .
C4 C5 1.398(2) .
C5 C6 1.386(2) .
C5 C7 1.512(2) .
C6 H6 0.9500 .
C7 C3 1.514(2) 15_655
C7 H7A 0.9900 .
C7 H7B 0.9900 .
C8 O2 1.213(2) .
C8 O1 1.325(2) .
C9 O3 1.455(2) .
C9 C10 1.496(3) .
C9 C11 1.511(3) .
C9 H9 1.0000 .
C10 H10A 0.9800 .
C10 H10B 0.9800 .
C10 H10C 0.9800 .
C11 H11A 0.9800 .
C11 H11B 0.9800 .
C11 H11C 0.9800 .
C12 N1 1.300(3) .
C12 C13 1.349(3) .
C12 H12 0.9500 .
C13 C14 1.349(3) .
C13 H13 0.9500 .
C14 C15 1.342(3) .
C14 H14 0.9500 .
C15 C16 1.370(3) .
C15 H15 0.9500 .
C16 N1 1.322(3) .
C16 H16 0.9500 .
O1 H1 0.864(17) .

loop_
_geom_hbond_atom_site_label_D
_geom_hbond_atom_site_label_H
_geom_hbond_atom_site_label_A
_geom_hbond_distance_DH
_geom_hbond_distance_HA
_geom_hbond_distance_DA
_geom_hbond_angle_DHA
_geom_hbond_site_symmetry_A
O1 H1 N1 0.864(17) 1.898(18) 2.740(2) 165(3) 16_456

loop_
_geom_torsion_atom_site_label_1
_geom_torsion_atom_site_label_2
_geom_torsion_atom_site_label_3
_geom_torsion_atom_site_label_4
_geom_torsion
_geom_torsion_site_symmetry_1
_geom_torsion_site_symmetry_4
C6 C1 C2 C3 3.8(2) . .
C8 C1 C2 C3 -176.07(14) . .
C1 C2 C3 C4 1.1(2) . .
C1 C2 C3 C7 -175.19(13) . 10_576
C2 C3 C4 O3 178.12(12) . .
C7 C3 C4 O3 -5.6(2) 10_576 .
C2 C3 C4 C5 -6.9(2) . .
C7 C3 C4 C5 169.33(13) 10_576 .
O3 C4 C5 C6 -177.47(12) . .
C3 C4 C5 C6 7.7(2) . .
O3 C4 C5 C7 9.3(2) . .
C3 C4 C5 C7 -165.57(13) . .
C4 C5 C6 C1 -2.6(2) . .
C7 C5 C6 C1 170.77(13) . .
C2 C1 C6 C5 -3.0(2) . .
C8 C1 C6 C5 176.86(14) . .
C6 C5 C7 C3 -100.45(16) . 15_655
C4 C5 C7 C3 72.66(18) . 15_655
C2 C1 C8 O2 -178.54(17) . .
C6 C1 C8 O2 1.6(3) . .
C2 C1 C8 O1 4.2(2) . .
C6 C1 C8 O1 -175.62(15) . .
N1 C12 C13 C14 0.6(4) . .
C12 C13 C14 C15 -1.9(4) . .
C13 C14 C15 C16 1.3(4) . .
C14 C15 C16 N1 0.7(4) . .
C13 C12 N1 C16 1.3(4) . .
C15 C16 N1 C12 -1.9(4) . .
C3 C4 O3 C9 -107.53(16) . .
C5 C4 O3 C9 77.42(17) . .
C10 C9 O3 C4 70.00(19) . .
C11 C9 O3 C4 -167.65(16) . .
